data_7004897
loop_
_publ_author_name
'Brewer, Cynthia T.'
'Brewer, Greg'
'Butcher, Ray J.'
'Carpenter, Everett E.'
'Schmiedekamp, Ann M.'
'Viragh, Carol'

_publ_section_title
;
 Synthesis and characterization of a spin crossover iron(II)-iron(III)
 mixed valence supramolecular pseudo-dimer exhibiting chiral
 recognition, hydrogen bonding, and pi-pi interactions.
;
_journal_issue 3
_journal_name_full 'Dalton transactions (Cambridge, England : 2003)'
_journal_page_first 295
_journal_page_last 298
_journal_paper_doi 10.1039/b613282k
_journal_year 2007
_chemical_formula_sum 'C42 H58 Cl2 Fe2 N20 O8.5'
_chemical_formula_weight 1161.68
_chemical_name_systematic
;
?
;
_space_group_IT_number 14
_symmetry_cell_setting monoclinic
_symmetry_space_group_name_Hall '-P 2ybc'
_symmetry_space_group_name_H-M 'P 1 21/c 1'
_atom_sites_solution_hydrogens geom
_atom_sites_solution_primary direct
_atom_sites_solution_secondary difmap
_audit_creation_method SHELXL-97
_cell_angle_alpha 90.00
_cell_angle_beta 90.548(2)
_cell_angle_gamma 90.00
_cell_formula_units_Z 4
_cell_length_a 19.553(2)
_cell_length_b 12.2348(14)
_cell_length_c 21.783(3)
_cell_measurement_reflns_used 5374
_cell_measurement_temperature 295(2)
_cell_measurement_theta_max 27.99
_cell_measurement_theta_min 2.17
_cell_volume 5210.8(11)
_computing_cell_refinement 'Bruker SMART'
_computing_data_collection 'Bruker SMART'
_computing_data_reduction 'Bruker SAINT'
_computing_molecular_graphics 'Bruker SHELXTL'
_computing_publication_material 'Bruker SHELXTL'
_computing_structure_refinement 'SHELXL-97 (Sheldrick, 1997)'
_computing_structure_solution 'SHELXS-97 (Sheldrick, 1990)'
_diffrn_ambient_temperature 295(2)
_diffrn_measured_fraction_theta_full 0.971
_diffrn_measured_fraction_theta_max 0.971
_diffrn_measurement_device_type 'CCD area detector'
_diffrn_measurement_method 'phi and omega scans'
_diffrn_radiation_monochromator graphite
_diffrn_radiation_source 'fine-focus sealed tube'
_diffrn_radiation_type MoK\a
_diffrn_radiation_wavelength 0.71073
_diffrn_reflns_av_R_equivalents 0.0574
_diffrn_reflns_av_sigmaI/netI 0.0807
_diffrn_reflns_limit_h_max 25
_diffrn_reflns_limit_h_min -25
_diffrn_reflns_limit_k_max 15
_diffrn_reflns_limit_k_min -16
_diffrn_reflns_limit_l_max 26
_diffrn_reflns_limit_l_min -28
_diffrn_reflns_number 37322
_diffrn_reflns_theta_full 28.17
_diffrn_reflns_theta_max 28.17
_diffrn_reflns_theta_min 1.87
_exptl_absorpt_coefficient_mu 0.731
_exptl_absorpt_correction_T_max 1.000
_exptl_absorpt_correction_T_min 0.699
_exptl_absorpt_correction_type multi-scan
_exptl_crystal_colour green-black
_exptl_crystal_density_diffrn 1.481
_exptl_crystal_density_meas 0
_exptl_crystal_density_method 'not measured'
_exptl_crystal_description plate
_exptl_crystal_F_000 2416
_exptl_crystal_size_max 0.44
_exptl_crystal_size_mid 0.35
_exptl_crystal_size_min 0.20
_refine_diff_density_max 0.523
_refine_diff_density_min -0.352
_refine_diff_density_rms 0.073
_refine_ls_extinction_method none
_refine_ls_goodness_of_fit_ref 1.041
_refine_ls_hydrogen_treatment mixed
_refine_ls_matrix_type full
_refine_ls_number_parameters 726
_refine_ls_number_reflns 12422
_refine_ls_number_restraints 23
_refine_ls_restrained_S_all 1.040
_refine_ls_R_factor_all 0.1485
_refine_ls_R_factor_gt 0.0614
_refine_ls_shift/su_max 0.001
_refine_ls_shift/su_mean 0.000
_refine_ls_structure_factor_coef Fsqd
_refine_ls_weighting_details 'calc w=1/[\s^2^(Fo^2^)+(0.0399P)^2^+8.1148P] where P=(Fo^2^+2Fc^2^)/3'
_refine_ls_weighting_scheme calc
_refine_ls_wR_factor_gt 0.1162
_refine_ls_wR_factor_ref 0.1529
_reflns_number_gt 6408
_reflns_number_total 12422
_reflns_threshold_expression >2sigma(I)
_cod_data_source_file b613282k.txt
_cod_data_source_block ctbg6rtm
_cod_depositor_comments
;
The following automatic conversions were performed:
'_symmetry_cell_setting' value 'Monoclinic' changed to 'monoclinic'
according to '/home/saulius/struct/CIF-dictionaries/cif_core.dic'
dictionary named 'cif_core.dic' version 2.4.1 from 2010-06-29.

Automatic conversion script
Id: cif_fix_enum 1527 2010-12-29 10:47:43Z saulius 
;
_cod_original_cell_volume 5210.7(11)
_cod_original_sg_symbol_H-M P2(1)/c
_cod_original_formula_sum 'C42 H58 Cl2 Fe2 N20 O8.50'
_cod_database_code 7004897

loop_
_symmetry_equiv_pos_as_xyz
'x, y, z'
'-x, y+1/2, -z+1/2'
'-x, -y, -z'
'x, -y-1/2, z-1/2'

loop_
_atom_site_label
_atom_site_type_symbol
_atom_site_fract_x
_atom_site_fract_y
_atom_site_fract_z
_atom_site_U_iso_or_equiv
_atom_site_adp_type
_atom_site_occupancy
_atom_site_symmetry_multiplicity
_atom_site_calc_flag
_atom_site_refinement_flags
_atom_site_disorder_assembly
_atom_site_disorder_group
Fe1 Fe 0.19302(3) 0.76532(5) -0.00688(3) 0.03914(16) Uani 1 1 d . . .
Fe2 Fe 0.30217(3) 0.38786(5) 0.13184(3) 0.03881(16) Uani 1 1 d . . .
Cl1 Cl 0.45684(6) 0.47562(11) 0.38877(6) 0.0600(3) Uani 1 1 d . . .
Cl2 Cl 0.08319(7) 0.02085(12) 0.23887(6) 0.0693(4) Uani 1 1 d D . .
O11 O 0.41088(19) 0.4052(3) 0.41998(19) 0.0910(13) Uani 1 1 d . . .
O12 O 0.41870(19) 0.5640(3) 0.36301(19) 0.0866(12) Uani 1 1 d . . .
O13 O 0.50719(19) 0.5162(4) 0.42968(16) 0.0863(12) Uani 1 1 d . . .
O14 O 0.48895(18) 0.4178(3) 0.33984(16) 0.0822(11) Uani 1 1 d . . .
O21A O 0.0854(9) -0.0180(15) 0.1815(4) 0.205(14) Uani 0.368(16) 1 d PD A 1
O22A O 0.1470(4) 0.0354(14) 0.2603(7) 0.204(17) Uani 0.368(16) 1 d PD A 1
O23A O 0.0504(6) -0.0504(11) 0.2748(7) 0.166(12) Uani 0.368(16) 1 d PD A 1
O24A O 0.0500(7) 0.1166(6) 0.2390(10) 0.152(9) Uani 0.368(16) 1 d PD A 1
O21B O 0.0395(4) -0.0627(5) 0.2451(6) 0.226(10) Uani 0.632(16) 1 d PD A 2
O22B O 0.0696(5) 0.0735(13) 0.1862(4) 0.156(7) Uani 0.632(16) 1 d PD A 2
O23B O 0.0763(7) 0.0899(11) 0.2861(6) 0.328(13) Uani 0.632(16) 1 d PD A 2
O24B O 0.1474(2) -0.0174(8) 0.2379(7) 0.185(7) Uani 0.632(16) 1 d PD A 2
O1W O 0.0522(7) 1.1872(9) -0.1780(6) 0.137(4) Uani 0.50 1 d PD . .
H1W1 H 0.053(10) 1.252(4) -0.168(9) 0.206 Uiso 0.50 1 d PD . .
H1W2 H 0.027(9) 1.185(14) -0.208(6) 0.206 Uiso 0.50 1 d PD . .
N1 N 0.1302(2) 0.9833(3) -0.07758(18) 0.0587(10) Uani 1 1 d . . .
N2 N 0.3599(2) 0.1842(3) 0.22285(18) 0.0608(11) Uani 1 1 d . . .
N1A N 0.1303(2) 0.8706(3) 0.03720(17) 0.0523(10) Uani 1 1 d . . .
N2A N 0.13229(17) 0.6611(3) 0.03785(17) 0.0465(9) Uani 1 1 d . . .
N3A N 0.12060(19) 0.5536(3) 0.03890(18) 0.0538(10) Uani 1 1 d . . .
H3AB H 0.1464 0.5051 0.0224 0.065 Uiso 1 1 calc R . .
N1B N 0.25619(19) 0.8790(3) -0.04372(16) 0.0502(9) Uani 1 1 d . . .
N2B N 0.26309(19) 0.7839(3) 0.06026(17) 0.0491(9) Uani 1 1 d . . .
N3B N 0.2705(2) 0.7552(3) 0.11884(17) 0.0584(10) Uani 1 1 d . . .
H3BB H 0.2460 0.7070 0.1371 0.070 Uiso 1 1 calc R . .
N1C N 0.13296(18) 0.7480(3) -0.08314(17) 0.0477(9) Uani 1 1 d . . .
N2C N 0.24345(19) 0.6471(3) -0.05155(16) 0.0472(9) Uani 1 1 d . . .
N3C N 0.30492(19) 0.5995(3) -0.04740(17) 0.0524(9) Uani 1 1 d . . .
N1D N 0.37701(17) 0.2898(3) 0.10414(16) 0.0436(8) Uani 1 1 d . . .
N2D N 0.27190(17) 0.3616(3) 0.04776(15) 0.0419(8) Uani 1 1 d . . .
N3D N 0.21612(18) 0.3855(3) 0.01375(17) 0.0492(9) Uani 1 1 d . . .
N1E N 0.24106(18) 0.2673(3) 0.15880(15) 0.0434(8) Uani 1 1 d . . .
N2E N 0.22361(18) 0.4717(3) 0.15858(15) 0.0427(8) Uani 1 1 d . . .
N3E N 0.2118(2) 0.5774(3) 0.17085(16) 0.0527(10) Uani 1 1 d . . .
N1F N 0.34330(18) 0.4177(3) 0.21364(15) 0.0437(8) Uani 1 1 d . . .
N2F N 0.36042(17) 0.5113(3) 0.11133(15) 0.0418(8) Uani 1 1 d . . .
N3F N 0.38003(18) 0.5618(3) 0.05994(16) 0.0515(9) Uani 1 1 d . . .
H3FB H 0.3617 0.5532 0.0242 0.062 Uiso 1 1 calc R . .
C1A C 0.1033(3) 1.0325(4) -0.0234(2) 0.0737(16) Uani 1 1 d . . .
H1AA H 0.0544 1.0191 -0.0222 0.088 Uiso 1 1 calc R . .
H1AB H 0.1101 1.1109 -0.0257 0.088 Uiso 1 1 calc R . .
C2A C 0.1358(3) 0.9904(4) 0.0359(2) 0.0759(17) Uani 1 1 d . . .
H2AA H 0.1835 1.0120 0.0380 0.091 Uiso 1 1 calc R . .
H2AB H 0.1125 1.0215 0.0710 0.091 Uiso 1 1 calc R . .
C3A C 0.0836(3) 0.8252(4) 0.0700(2) 0.0544(12) Uani 1 1 d . . .
H3AA H 0.0534 0.8661 0.0935 0.065 Uiso 1 1 calc R . .
C4A C 0.0808(2) 0.7078(4) 0.0682(2) 0.0462(10) Uani 1 1 d . . .
C5A C 0.0358(2) 0.6280(4) 0.0890(2) 0.0571(12) Uani 1 1 d . . .
H5AA H -0.0039 0.6381 0.1114 0.069 Uiso 1 1 calc R . .
C6A C 0.0629(2) 0.5322(4) 0.0693(2) 0.0566(12) Uani 1 1 d . . .
C7A C 0.0377(3) 0.4173(4) 0.0767(3) 0.0788(17) Uani 1 1 d . . .
H7AA H 0.0746 0.3672 0.0699 0.118 Uiso 1 1 calc R . .
H7AB H 0.0017 0.4035 0.0474 0.118 Uiso 1 1 calc R . .
H7AC H 0.0205 0.4076 0.1174 0.118 Uiso 1 1 calc R . .
C1B C 0.1938(3) 1.0200(4) -0.1003(3) 0.0687(15) Uani 1 1 d . . .
H1BA H 0.2111 1.0773 -0.0736 0.082 Uiso 1 1 calc R . .
H1BB H 0.1866 1.0513 -0.1407 0.082 Uiso 1 1 calc R . .
C2B C 0.2470(3) 0.9304(5) -0.1046(2) 0.0707(15) Uani 1 1 d . . .
H2BA H 0.2324 0.8760 -0.1343 0.085 Uiso 1 1 calc R . .
H2BB H 0.2901 0.9610 -0.1181 0.085 Uiso 1 1 calc R . .
C3B C 0.3063(2) 0.9078(4) -0.0104(2) 0.0565(12) Uani 1 1 d . . .
H3BA H 0.3390 0.9570 -0.0243 0.068 Uiso 1 1 calc R . .
C4B C 0.3104(2) 0.8613(4) 0.0495(2) 0.0513(11) Uani 1 1 d . . .
C5B C 0.3483(3) 0.8801(4) 0.1022(2) 0.0600(13) Uani 1 1 d . . .
H5BA H 0.3844 0.9290 0.1071 0.072 Uiso 1 1 calc R . .
C6B C 0.3218(3) 0.8122(4) 0.1455(2) 0.0651(14) Uani 1 1 d . . .
C7B C 0.3400(4) 0.7965(5) 0.2119(2) 0.095(2) Uani 1 1 d . . .
H7BA H 0.3364 0.7205 0.2222 0.142 Uiso 1 1 calc R . .
H7BB H 0.3092 0.8381 0.2368 0.142 Uiso 1 1 calc R . .
H7BC H 0.3860 0.8209 0.2192 0.142 Uiso 1 1 calc R . .
C1C C 0.0856(3) 0.9245(4) -0.1173(2) 0.0645(14) Uani 1 1 d . . .
H1CA H 0.1062 0.9206 -0.1576 0.077 Uiso 1 1 calc R . .
H1CB H 0.0431 0.9647 -0.1215 0.077 Uiso 1 1 calc R . .
C2C C 0.0695(2) 0.8081(4) -0.0958(3) 0.0633(14) Uani 1 1 d . . .
H2CA H 0.0421 0.8111 -0.0589 0.076 Uiso 1 1 calc R . .
H2CB H 0.0432 0.7704 -0.1273 0.076 Uiso 1 1 calc R . .
C3C C 0.1537(3) 0.6769(4) -0.1216(2) 0.0520(12) Uani 1 1 d . . .
H3CA H 0.1285 0.6595 -0.1567 0.062 Uiso 1 1 calc R . .
C4C C 0.2179(2) 0.6252(3) -0.1079(2) 0.0482(11) Uani 1 1 d . . .
C5C C 0.2646(3) 0.5623(4) -0.1400(2) 0.0572(13) Uani 1 1 d . . .
H5CA H 0.2600 0.5358 -0.1799 0.069 Uiso 1 1 calc R . .
C6C C 0.3188(3) 0.5474(4) -0.1008(2) 0.0583(12) Uani 1 1 d . . .
C7C C 0.3846(3) 0.4891(5) -0.1089(3) 0.0806(17) Uani 1 1 d . . .
H7CA H 0.4218 0.5388 -0.1019 0.121 Uiso 1 1 calc R . .
H7CB H 0.3870 0.4608 -0.1499 0.121 Uiso 1 1 calc R . .
H7CC H 0.3876 0.4298 -0.0801 0.121 Uiso 1 1 calc R . .
C1D C 0.4182(3) 0.1636(4) 0.1851(2) 0.0620(13) Uani 1 1 d . . .
H1DA H 0.4097 0.0976 0.1615 0.074 Uiso 1 1 calc R . .
H1DB H 0.4574 0.1499 0.2116 0.074 Uiso 1 1 calc R . .
C2D C 0.4362(2) 0.2557(4) 0.1407(2) 0.0559(12) Uani 1 1 d . . .
H2DA H 0.4536 0.3178 0.1637 0.067 Uiso 1 1 calc R . .
H2DB H 0.4721 0.2311 0.1135 0.067 Uiso 1 1 calc R . .
C3D C 0.3705(2) 0.2557(3) 0.0487(2) 0.0470(11) Uani 1 1 d . . .
H3DA H 0.4028 0.2100 0.0309 0.056 Uiso 1 1 calc R . .
C4D C 0.3117(2) 0.2913(3) 0.01597(19) 0.0448(10) Uani 1 1 d . . .
C5D C 0.2803(3) 0.2719(4) -0.0405(2) 0.0557(12) Uani 1 1 d . . .
H5DA H 0.2963 0.2276 -0.0719 0.067 Uiso 1 1 calc R . .
C6D C 0.2213(3) 0.3309(4) -0.0403(2) 0.0549(12) Uani 1 1 d . . .
C7D C 0.1654(3) 0.3406(4) -0.0873(2) 0.0761(16) Uani 1 1 d . . .
H7DA H 0.1386 0.4046 -0.0791 0.114 Uiso 1 1 calc R . .
H7DB H 0.1366 0.2770 -0.0856 0.114 Uiso 1 1 calc R . .
H7DC H 0.1850 0.3463 -0.1274 0.114 Uiso 1 1 calc R . .
C1E C 0.2990(3) 0.1206(4) 0.2140(2) 0.0626(13) Uani 1 1 d . . .
H1EA H 0.2704 0.1292 0.2498 0.075 Uiso 1 1 calc R . .
H1EB H 0.3117 0.0441 0.2114 0.075 Uiso 1 1 calc R . .
C2E C 0.2573(3) 0.1496(3) 0.1577(2) 0.0551(12) Uani 1 1 d . . .
H2EA H 0.2828 0.1323 0.1211 0.066 Uiso 1 1 calc R . .
H2EB H 0.2153 0.1074 0.1570 0.066 Uiso 1 1 calc R . .
C3E C 0.1837(2) 0.2978(4) 0.1804(2) 0.0514(11) Uani 1 1 d . . .
H3EA H 0.1507 0.2479 0.1929 0.062 Uiso 1 1 calc R . .
C4E C 0.1730(2) 0.4123(4) 0.18429(19) 0.0465(11) Uani 1 1 d . . .
C5E C 0.1271(2) 0.4821(4) 0.2128(2) 0.0563(12) Uani 1 1 d . . .
H5EA H 0.0874 0.4637 0.2337 0.068 Uiso 1 1 calc R . .
C6E C 0.1536(3) 0.5848(4) 0.2031(2) 0.0554(12) Uani 1 1 d . . .
C7E C 0.1279(3) 0.6940(4) 0.2230(2) 0.0790(17) Uani 1 1 d . . .
H7EA H 0.1304 0.7444 0.1894 0.118 Uiso 1 1 calc R . .
H7EB H 0.1554 0.7203 0.2566 0.118 Uiso 1 1 calc R . .
H7EC H 0.0812 0.6874 0.2359 0.118 Uiso 1 1 calc R . .
C1F C 0.3670(3) 0.2549(4) 0.2752(2) 0.0653(14) Uani 1 1 d . . .
H1FA H 0.4150 0.2725 0.2808 0.078 Uiso 1 1 calc R . .
H1FB H 0.3522 0.2156 0.3114 0.078 Uiso 1 1 calc R . .
C2F C 0.3267(3) 0.3610(4) 0.27042(19) 0.0544(12) Uani 1 1 d . . .
H2FA H 0.2781 0.3452 0.2712 0.065 Uiso 1 1 calc R . .
H2FB H 0.3376 0.4074 0.3053 0.065 Uiso 1 1 calc R . .
C3F C 0.3878(2) 0.4949(4) 0.2147(2) 0.0497(11) Uani 1 1 d . . .
H3FA H 0.4097 0.5162 0.2509 0.060 Uiso 1 1 calc R . .
C4F C 0.4019(2) 0.5464(3) 0.1572(2) 0.0458(10) Uani 1 1 d . . .
C5F C 0.4485(2) 0.6204(4) 0.1342(2) 0.0560(12) Uani 1 1 d . . .
H5FA H 0.4829 0.6572 0.1555 0.067 Uiso 1 1 calc R . .
C6F C 0.4326(2) 0.6276(4) 0.0729(2) 0.0547(12) Uani 1 1 d . . .
C7F C 0.4649(3) 0.6952(5) 0.0239(3) 0.0788(17) Uani 1 1 d . . .
H7FA H 0.4302 0.7347 0.0018 0.118 Uiso 1 1 calc R . .
H7FB H 0.4890 0.6483 -0.0040 0.118 Uiso 1 1 calc R . .
H7FC H 0.4965 0.7459 0.0423 0.118 Uiso 1 1 calc R . .

loop_
_atom_site_aniso_label
_atom_site_aniso_U_11
_atom_site_aniso_U_22
_atom_site_aniso_U_33
_atom_site_aniso_U_23
_atom_site_aniso_U_13
_atom_site_aniso_U_12
Fe1 0.0437(3) 0.0331(3) 0.0407(3) 0.0019(3) 0.0081(3) -0.0050(3)
Fe2 0.0456(3) 0.0332(3) 0.0378(3) -0.0004(3) 0.0083(3) 0.0004(3)
Cl1 0.0493(7) 0.0747(8) 0.0561(7) 0.0068(6) 0.0066(6) 0.0013(6)
Cl2 0.0691(9) 0.0717(9) 0.0673(9) 0.0067(7) 0.0077(7) -0.0058(7)
O11 0.079(3) 0.087(3) 0.108(3) 0.033(2) 0.033(2) -0.004(2)
O12 0.074(3) 0.087(3) 0.098(3) 0.020(2) -0.002(2) 0.010(2)
O13 0.078(3) 0.123(3) 0.058(2) -0.003(2) -0.012(2) -0.009(2)
O14 0.069(2) 0.110(3) 0.067(2) -0.023(2) 0.0048(19) 0.007(2)
O21A 0.34(4) 0.20(3) 0.076(13) -0.058(14) -0.021(15) 0.04(3)
O22A 0.133(18) 0.35(4) 0.127(16) 0.127(19) -0.106(14) -0.15(2)
O23A 0.073(11) 0.27(3) 0.156(16) 0.165(18) 0.041(9) 0.021(13)
O24A 0.25(2) 0.065(9) 0.143(19) -0.018(10) 0.024(16) 0.032(11)
O21B 0.092(8) 0.072(7) 0.51(3) 0.027(10) 0.078(12) -0.019(6)
O22B 0.127(8) 0.235(16) 0.104(9) 0.074(9) -0.050(7) -0.041(9)
O23B 0.48(3) 0.36(3) 0.146(14) -0.181(16) 0.015(17) 0.01(2)
O24B 0.056(7) 0.199(12) 0.301(19) 0.110(12) 0.022(8) -0.016(6)
O1W 0.165(11) 0.107(8) 0.139(10) -0.021(7) 0.001(8) 0.013(8)
N1 0.057(2) 0.058(2) 0.061(3) 0.003(2) 0.006(2) -0.010(2)
N2 0.070(3) 0.051(2) 0.062(3) -0.003(2) 0.012(2) 0.010(2)
N1A 0.070(3) 0.037(2) 0.050(2) 0.0009(17) 0.001(2) 0.0019(19)
N2A 0.044(2) 0.0368(19) 0.059(2) 0.0018(17) 0.0031(18) 0.0014(16)
N3A 0.050(2) 0.038(2) 0.073(3) -0.0008(19) -0.002(2) -0.0030(18)
N1B 0.049(2) 0.055(2) 0.047(2) 0.0117(19) 0.0100(18) 0.0003(19)
N2B 0.061(2) 0.0378(19) 0.049(2) 0.0016(17) 0.0138(18) 0.0006(18)
N3B 0.093(3) 0.035(2) 0.047(2) -0.0016(18) 0.020(2) 0.003(2)
N1C 0.051(2) 0.0360(19) 0.056(2) 0.0124(18) 0.0027(18) -0.0056(17)
N2C 0.051(2) 0.050(2) 0.041(2) 0.0016(17) 0.0085(17) -0.0061(18)
N3C 0.050(2) 0.059(2) 0.049(2) -0.0010(19) 0.0143(18) -0.001(2)
N1D 0.044(2) 0.0394(19) 0.047(2) 0.0018(16) 0.0092(17) 0.0008(16)
N2D 0.045(2) 0.0392(19) 0.041(2) -0.0033(16) 0.0051(17) -0.0063(16)
N3D 0.053(2) 0.0376(19) 0.057(2) 0.0014(18) -0.0033(19) -0.0069(17)
N1E 0.051(2) 0.0349(18) 0.044(2) 0.0017(16) 0.0065(17) -0.0029(17)
N2E 0.054(2) 0.0375(19) 0.0372(19) -0.0003(15) 0.0085(17) 0.0023(17)
N3E 0.081(3) 0.042(2) 0.036(2) -0.0013(16) 0.0082(19) 0.013(2)
N1F 0.052(2) 0.0387(19) 0.041(2) -0.0004(16) 0.0058(17) 0.0047(17)
N2F 0.043(2) 0.0434(19) 0.0386(19) 0.0038(16) 0.0039(16) -0.0051(16)
N3F 0.049(2) 0.063(2) 0.042(2) 0.0068(19) 0.0058(18) -0.005(2)
C1A 0.099(4) 0.045(3) 0.077(4) 0.014(3) 0.014(3) 0.019(3)
C2A 0.126(5) 0.038(3) 0.064(3) -0.004(2) 0.014(3) -0.003(3)
C3A 0.065(3) 0.053(3) 0.045(3) 0.002(2) 0.005(2) 0.011(2)
C4A 0.043(2) 0.048(3) 0.048(3) 0.004(2) 0.004(2) 0.001(2)
C5A 0.050(3) 0.065(3) 0.057(3) 0.012(3) 0.006(2) 0.000(2)
C6A 0.050(3) 0.055(3) 0.065(3) 0.012(3) -0.011(2) -0.011(2)
C7A 0.080(4) 0.063(3) 0.094(4) 0.012(3) -0.012(3) -0.027(3)
C1B 0.081(4) 0.050(3) 0.075(4) 0.025(3) 0.001(3) -0.017(3)
C2B 0.066(3) 0.085(4) 0.062(3) 0.029(3) 0.015(3) -0.005(3)
C3B 0.051(3) 0.048(3) 0.071(3) 0.007(2) 0.021(3) -0.009(2)
C4B 0.050(3) 0.041(2) 0.063(3) 0.004(2) 0.010(2) -0.002(2)
C5B 0.063(3) 0.052(3) 0.065(3) -0.005(3) -0.001(3) 0.003(3)
C6B 0.093(4) 0.040(3) 0.063(3) -0.010(3) 0.002(3) 0.014(3)
C7B 0.161(6) 0.066(4) 0.058(4) -0.015(3) -0.013(4) 0.024(4)
C1C 0.067(3) 0.055(3) 0.072(3) 0.022(3) -0.010(3) 0.000(3)
C2C 0.052(3) 0.048(3) 0.090(4) 0.014(3) -0.004(3) -0.006(2)
C3C 0.071(3) 0.045(3) 0.041(3) 0.006(2) -0.004(2) -0.015(2)
C4C 0.065(3) 0.037(2) 0.042(2) -0.002(2) 0.004(2) -0.012(2)
C5C 0.079(4) 0.049(3) 0.043(3) -0.008(2) 0.015(3) -0.006(3)
C6C 0.060(3) 0.056(3) 0.059(3) 0.002(2) 0.018(3) -0.001(2)
C7C 0.070(4) 0.084(4) 0.088(4) -0.016(3) 0.026(3) 0.006(3)
C1D 0.069(3) 0.049(3) 0.068(3) 0.006(2) 0.006(3) 0.015(3)
C2D 0.047(3) 0.057(3) 0.064(3) 0.001(2) 0.008(2) 0.007(2)
C3D 0.050(3) 0.037(2) 0.054(3) -0.002(2) 0.018(2) -0.002(2)
C4D 0.051(3) 0.040(2) 0.044(3) -0.0070(19) 0.014(2) -0.005(2)
C5D 0.070(3) 0.045(3) 0.053(3) -0.006(2) 0.015(2) -0.012(3)
C6D 0.066(3) 0.044(3) 0.054(3) -0.001(2) -0.006(3) -0.013(2)
C7D 0.090(4) 0.061(3) 0.077(4) 0.003(3) -0.022(3) -0.008(3)
C1E 0.085(4) 0.035(2) 0.068(3) 0.010(2) 0.020(3) 0.009(3)
C2E 0.071(3) 0.037(2) 0.058(3) -0.001(2) 0.014(3) -0.005(2)
C3E 0.054(3) 0.047(3) 0.053(3) 0.004(2) 0.013(2) -0.010(2)
C4E 0.048(3) 0.051(3) 0.040(2) 0.003(2) 0.007(2) 0.002(2)
C5E 0.056(3) 0.067(3) 0.046(3) -0.001(2) 0.013(2) 0.005(3)
C6E 0.077(3) 0.051(3) 0.039(2) 0.000(2) 0.007(2) 0.017(3)
C7E 0.122(5) 0.062(3) 0.054(3) -0.002(3) 0.014(3) 0.034(3)
C1F 0.089(4) 0.056(3) 0.050(3) 0.012(2) 0.001(3) 0.013(3)
C2F 0.079(3) 0.048(3) 0.036(2) 0.000(2) 0.008(2) 0.009(2)
C3F 0.056(3) 0.047(3) 0.046(3) -0.006(2) -0.003(2) 0.006(2)
C4F 0.044(2) 0.046(2) 0.047(3) -0.005(2) 0.001(2) -0.001(2)
C5F 0.047(3) 0.054(3) 0.067(3) -0.009(3) -0.001(2) -0.006(2)
C6F 0.042(3) 0.060(3) 0.063(3) 0.003(2) 0.011(2) -0.009(2)
C7F 0.068(4) 0.083(4) 0.087(4) 0.008(3) 0.023(3) -0.023(3)

loop_
_atom_type_symbol
_atom_type_description
_atom_type_scat_dispersion_real
_atom_type_scat_dispersion_imag
_atom_type_scat_source
C C 0.0033 0.0016 'International Tables Vol C Tables 4.2.6.8 and 6.1.1.4'
H H 0.0000 0.0000 'International Tables Vol C Tables 4.2.6.8 and 6.1.1.4'
N N 0.0061 0.0033 'International Tables Vol C Tables 4.2.6.8 and 6.1.1.4'
O O 0.0106 0.0060 'International Tables Vol C Tables 4.2.6.8 and 6.1.1.4'
Cl Cl 0.1484 0.1585 'International Tables Vol C Tables 4.2.6.8 and 6.1.1.4'
Fe Fe 0.3463 0.8444 'International Tables Vol C Tables 4.2.6.8 and 6.1.1.4'

loop_
_geom_angle_atom_site_label_1
_geom_angle_atom_site_label_2
_geom_angle_atom_site_label_3
_geom_angle
_geom_angle_site_symmetry_1
_geom_angle_site_symmetry_3
_geom_angle_publ_flag
N2A Fe1 N2C 94.23(14) . . ?
N2A Fe1 N2B 96.98(14) . . ?
N2C Fe1 N2B 95.73(14) . . ?
N2A Fe1 N1A 79.01(15) . . ?
N2C Fe1 N1A 171.82(15) . . ?
N2B Fe1 N1A 89.70(14) . . ?
N2A Fe1 N1B 174.02(15) . . ?
N2C Fe1 N1B 89.90(14) . . ?
N2B Fe1 N1B 78.27(15) . . ?
N1A Fe1 N1B 97.19(15) . . ?
N2A Fe1 N1C 89.47(14) . . ?
N2C Fe1 N1C 79.16(15) . . ?
N2B Fe1 N1C 172.08(15) . . ?
N1A Fe1 N1C 96.05(15) . . ?
N1B Fe1 N1C 95.56(14) . . ?
N2E Fe2 N2D 97.77(14) . . ?
N2E Fe2 N2F 97.19(14) . . ?
N2D Fe2 N2F 94.89(14) . . ?
N2E Fe2 N1F 87.04(14) . . ?
N2D Fe2 N1F 173.57(14) . . ?
N2F Fe2 N1F 80.22(14) . . ?
N2E Fe2 N1D 174.66(14) . . ?
N2D Fe2 N1D 80.39(15) . . ?
N2F Fe2 N1D 87.98(14) . . ?
N1F Fe2 N1D 95.19(14) . . ?
N2E Fe2 N1E 79.87(14) . . ?
N2D Fe2 N1E 88.71(14) . . ?
N2F Fe2 N1E 175.65(14) . . ?
N1F Fe2 N1E 96.37(14) . . ?
N1D Fe2 N1E 95.04(14) . . ?
O13 Cl1 O11 110.6(2) . . ?
O13 Cl1 O12 109.9(3) . . ?
O11 Cl1 O12 108.5(2) . . ?
O13 Cl1 O14 109.6(2) . . ?
O11 Cl1 O14 109.9(3) . . ?
O12 Cl1 O14 108.3(2) . . ?
O21A Cl2 O23B 161.1(6) . . ?
O21A Cl2 O21B 81.4(8) . . ?
O23B Cl2 O21B 109.53(9) . . ?
O21A Cl2 O23A 109.53(9) . . ?
O23B Cl2 O23A 84.8(7) . . ?
O21B Cl2 O23A 30.1(7) . . ?
O21A Cl2 O22A 109.52(9) . . ?
O23B Cl2 O22A 75.5(8) . . ?
O21B Cl2 O22A 131.2(7) . . ?
O23A Cl2 O22A 109.45(9) . . ?
O21A Cl2 O22B 51.6(5) . . ?
O23B Cl2 O22B 109.50(9) . . ?
O21B Cl2 O22B 109.46(9) . . ?
O23A Cl2 O22B 136.2(7) . . ?
O22A Cl2 O22B 114.2(7) . . ?
O21A Cl2 O24B 79.8(7) . . ?
O23B Cl2 O24B 109.48(9) . . ?
O21B Cl2 O24B 109.45(9) . . ?
O23A Cl2 O24B 103.6(7) . . ?
O22A Cl2 O24B 35.2(8) . . ?
O22B Cl2 O24B 109.40(9) . . ?
O21A Cl2 O24A 109.48(9) . . ?
O23B Cl2 O24A 52.7(6) . . ?
O21B Cl2 O24A 111.0(8) . . ?
O23A Cl2 O24A 109.43(9) . . ?
O22A Cl2 O24A 109.42(9) . . ?
O22B Cl2 O24A 59.3(6) . . ?
O24B Cl2 O24A 139.4(8) . . ?
H1W1 O1W H1W2 104.5(18) . . ?
C1B N1 C1C 118.9(4) . . ?
C1B N1 C1A 119.1(4) . . ?
C1C N1 C1A 119.3(4) . . ?
C1D N2 C1E 119.4(4) . . ?
C1D N2 C1F 119.3(4) . . ?
C1E N2 C1F 120.5(4) . . ?
C3A N1A C2A 119.4(4) . . ?
C3A N1A Fe1 115.1(3) . . ?
C2A N1A Fe1 125.5(3) . . ?
N3A N2A C4A 106.4(4) . . ?
N3A N2A Fe1 137.6(3) . . ?
C4A N2A Fe1 114.9(3) . . ?
N2A N3A C6A 110.3(4) . . ?
N2A N3A H3AB 124.9 . . ?
C6A N3A H3AB 124.9 . . ?
C3B N1B C2B 118.9(4) . . ?
C3B N1B Fe1 115.8(3) . . ?
C2B N1B Fe1 125.3(3) . . ?
N3B N2B C4B 106.6(4) . . ?
N3B N2B Fe1 137.4(3) . . ?
C4B N2B Fe1 114.7(3) . . ?
N2B N3B C6B 110.5(4) . . ?
N2B N3B H3BB 124.7 . . ?
C6B N3B H3BB 124.7 . . ?
C3C N1C C2C 119.4(4) . . ?
C3C N1C Fe1 115.0(3) . . ?
C2C N1C Fe1 125.6(3) . . ?
N3C N2C C4C 107.5(4) . . ?
N3C N2C Fe1 136.5(3) . . ?
C4C N2C Fe1 113.9(3) . . ?
N2C N3C C6C 109.5(4) . . ?
C3D N1D C2D 119.4(4) . . ?
C3D N1D Fe2 114.5(3) . . ?
C2D N1D Fe2 126.1(3) . . ?
N3D N2D C4D 108.9(3) . . ?
N3D N2D Fe2 136.1(3) . . ?
C4D N2D Fe2 114.5(3) . . ?
N2D N3D C6D 107.7(4) . . ?
C3E N1E C2E 118.8(4) . . ?
C3E N1E Fe2 115.1(3) . . ?
C2E N1E Fe2 126.1(3) . . ?
N3E N2E C4E 107.9(3) . . ?
N3E N2E Fe2 135.0(3) . . ?
C4E N2E Fe2 115.1(3) . . ?
N2E N3E C6E 108.5(4) . . ?
C3F N1F C2F 119.4(4) . . ?
C3F N1F Fe2 114.9(3) . . ?
C2F N1F Fe2 125.7(3) . . ?
N3F N2F C4F 107.3(3) . . ?
N3F N2F Fe2 136.3(3) . . ?
C4F N2F Fe2 115.2(3) . . ?
C6F N3F N2F 109.1(4) . . ?
C6F N3F H3FB 125.5 . . ?
N2F N3F H3FB 125.5 . . ?
N1 C1A C2A 113.8(4) . . ?
N1 C1A H1AA 108.8 . . ?
C2A C1A H1AA 108.8 . . ?
N1 C1A H1AB 108.8 . . ?
C2A C1A H1AB 108.8 . . ?
H1AA C1A H1AB 107.7 . . ?
N1A C2A C1A 108.8(4) . . ?
N1A C2A H2AA 109.9 . . ?
C1A C2A H2AA 109.9 . . ?
N1A C2A H2AB 109.9 . . ?
C1A C2A H2AB 109.9 . . ?
H2AA C2A H2AB 108.3 . . ?
N1A C3A C4A 116.1(4) . . ?
N1A C3A H3AA 121.9 . . ?
C4A C3A H3AA 121.9 . . ?
N2A C4A C5A 110.0(4) . . ?
N2A C4A C3A 114.3(4) . . ?
C5A C4A C3A 135.6(5) . . ?
C6A C5A C4A 104.7(4) . . ?
C6A C5A H5AA 127.7 . . ?
C4A C5A H5AA 127.7 . . ?
N3A C6A C5A 108.6(4) . . ?
N3A C6A C7A 121.1(5) . . ?
C5A C6A C7A 130.3(5) . . ?
C6A C7A H7AA 109.5 . . ?
C6A C7A H7AB 109.5 . . ?
H7AA C7A H7AB 109.5 . . ?
C6A C7A H7AC 109.5 . . ?
H7AA C7A H7AC 109.5 . . ?
H7AB C7A H7AC 109.5 . . ?
N1 C1B C2B 113.5(4) . . ?
N1 C1B H1BA 108.9 . . ?
C2B C1B H1BA 108.9 . . ?
N1 C1B H1BB 108.9 . . ?
C2B C1B H1BB 108.9 . . ?
H1BA C1B H1BB 107.7 . . ?
N1B C2B C1B 109.3(4) . . ?
N1B C2B H2BA 109.8 . . ?
C1B C2B H2BA 109.8 . . ?
N1B C2B H2BB 109.8 . . ?
C1B C2B H2BB 109.8 . . ?
H2BA C2B H2BB 108.3 . . ?
N1B C3B C4B 116.7(4) . . ?
N1B C3B H3BA 121.6 . . ?
C4B C3B H3BA 121.6 . . ?
N2B C4B C5B 109.7(4) . . ?
N2B C4B C3B 114.2(4) . . ?
C5B C4B C3B 136.0(5) . . ?
C6B C5B C4B 105.6(5) . . ?
C6B C5B H5BA 127.2 . . ?
C4B C5B H5BA 127.2 . . ?
N3B C6B C5B 107.6(5) . . ?
N3B C6B C7B 121.2(5) . . ?
C5B C6B C7B 131.2(5) . . ?
C6B C7B H7BA 109.5 . . ?
C6B C7B H7BB 109.5 . . ?
H7BA C7B H7BB 109.5 . . ?
C6B C7B H7BC 109.5 . . ?
H7BA C7B H7BC 109.5 . . ?
H7BB C7B H7BC 109.5 . . ?
N1 C1C C2C 114.3(4) . . ?
N1 C1C H1CA 108.7 . . ?
C2C C1C H1CA 108.7 . . ?
N1 C1C H1CB 108.7 . . ?
C2C C1C H1CB 108.7 . . ?
H1CA C1C H1CB 107.6 . . ?
N1C C2C C1C 110.3(4) . . ?
N1C C2C H2CA 109.6 . . ?
C1C C2C H2CA 109.6 . . ?
N1C C2C H2CB 109.6 . . ?
C1C C2C H2CB 109.6 . . ?
H2CA C2C H2CB 108.1 . . ?
N1C C3C C4C 116.4(4) . . ?
N1C C3C H3CA 121.8 . . ?
C4C C3C H3CA 121.8 . . ?
N2C C4C C5C 109.2(4) . . ?
N2C C4C C3C 114.8(4) . . ?
C5C C4C C3C 135.8(4) . . ?
C6C C5C C4C 105.6(4) . . ?
C6C C5C H5CA 127.2 . . ?
C4C C5C H5CA 127.2 . . ?
N3C C6C C5C 108.2(4) . . ?
N3C C6C C7C 120.6(5) . . ?
C5C C6C C7C 131.2(5) . . ?
C6C C7C H7CA 109.5 . . ?
C6C C7C H7CB 109.5 . . ?
H7CA C7C H7CB 109.5 . . ?
C6C C7C H7CC 109.5 . . ?
H7CA C7C H7CC 109.5 . . ?
H7CB C7C H7CC 109.5 . . ?
N2 C1D C2D 115.1(4) . . ?
N2 C1D H1DA 108.5 . . ?
C2D C1D H1DA 108.5 . . ?
N2 C1D H1DB 108.5 . . ?
C2D C1D H1DB 108.5 . . ?
H1DA C1D H1DB 107.5 . . ?
N1D C2D C1D 111.6(4) . . ?
N1D C2D H2DA 109.3 . . ?
C1D C2D H2DA 109.3 . . ?
N1D C2D H2DB 109.3 . . ?
C1D C2D H2DB 109.3 . . ?
H2DA C2D H2DB 108.0 . . ?
N1D C3D C4D 116.5(4) . . ?
N1D C3D H3DA 121.7 . . ?
C4D C3D H3DA 121.7 . . ?
N2D C4D C5D 108.0(4) . . ?
N2D C4D C3D 114.0(4) . . ?
C5D C4D C3D 138.0(4) . . ?
C6D C5D C4D 105.9(4) . . ?
C6D C5D H5DA 127.0 . . ?
C4D C5D H5DA 127.0 . . ?
N3D C6D C5D 109.5(4) . . ?
N3D C6D C7D 119.6(5) . . ?
C5D C6D C7D 130.9(5) . . ?
C6D C7D H7DA 109.5 . . ?
C6D C7D H7DB 109.5 . . ?
H7DA C7D H7DB 109.5 . . ?
C6D C7D H7DC 109.5 . . ?
H7DA C7D H7DC 109.5 . . ?
H7DB C7D H7DC 109.5 . . ?
N2 C1E C2E 115.1(4) . . ?
N2 C1E H1EA 108.5 . . ?
C2E C1E H1EA 108.5 . . ?
N2 C1E H1EB 108.5 . . ?
C2E C1E H1EB 108.5 . . ?
H1EA C1E H1EB 107.5 . . ?
N1E C2E C1E 109.4(4) . . ?
N1E C2E H2EA 109.8 . . ?
C1E C2E H2EA 109.8 . . ?
N1E C2E H2EB 109.8 . . ?
C1E C2E H2EB 109.8 . . ?
H2EA C2E H2EB 108.2 . . ?
N1E C3E C4E 116.1(4) . . ?
N1E C3E H3EA 121.9 . . ?
C4E C3E H3EA 121.9 . . ?
N2E C4E C5E 109.5(4) . . ?
N2E C4E C3E 113.4(4) . . ?
C5E C4E C3E 136.8(4) . . ?
C6E C5E C4E 104.2(4) . . ?
C6E C5E H5EA 127.9 . . ?
C4E C5E H5EA 127.9 . . ?
N3E C6E C5E 109.9(4) . . ?
N3E C6E C7E 120.1(5) . . ?
C5E C6E C7E 130.0(5) . . ?
C6E C7E H7EA 109.5 . . ?
C6E C7E H7EB 109.5 . . ?
H7EA C7E H7EB 109.5 . . ?
C6E C7E H7EC 109.5 . . ?
H7EA C7E H7EC 109.5 . . ?
H7EB C7E H7EC 109.5 . . ?
N2 C1F C2F 114.4(4) . . ?
N2 C1F H1FA 108.7 . . ?
C2F C1F H1FA 108.7 . . ?
N2 C1F H1FB 108.7 . . ?
C2F C1F H1FB 108.7 . . ?
H1FA C1F H1FB 107.6 . . ?
N1F C2F C1F 110.2(4) . . ?
N1F C2F H2FA 109.6 . . ?
C1F C2F H2FA 109.6 . . ?
N1F C2F H2FB 109.6 . . ?
C1F C2F H2FB 109.6 . . ?
H2FA C2F H2FB 108.1 . . ?
N1F C3F C4F 116.3(4) . . ?
N1F C3F H3FA 121.9 . . ?
C4F C3F H3FA 121.9 . . ?
N2F C4F C5F 109.5(4) . . ?
N2F C4F C3F 112.9(4) . . ?
C5F C4F C3F 137.5(4) . . ?
C6F C5F C4F 104.4(4) . . ?
C6F C5F H5FA 127.8 . . ?
C4F C5F H5FA 127.8 . . ?
N3F C6F C5F 109.6(4) . . ?
N3F C6F C7F 120.8(4) . . ?
C5F C6F C7F 129.5(4) . . ?
C6F C7F H7FA 109.5 . . ?
C6F C7F H7FB 109.5 . . ?
H7FA C7F H7FB 109.5 . . ?
C6F C7F H7FC 109.5 . . ?
H7FA C7F H7FC 109.5 . . ?
H7FB C7F H7FC 109.5 . . ?

loop_
_geom_bond_atom_site_label_1
_geom_bond_atom_site_label_2
_geom_bond_distance
_geom_bond_site_symmetry_2
_geom_bond_publ_flag
Fe1 N2A 2.002(4) . ?
Fe1 N2C 2.007(4) . ?
Fe1 N2B 2.007(4) . ?
Fe1 N1A 2.027(4) . ?
Fe1 N1B 2.030(4) . ?
Fe1 N1C 2.036(4) . ?
Fe2 N2E 1.941(3) . ?
Fe2 N2D 1.946(3) . ?
Fe2 N2F 1.947(3) . ?
Fe2 N1F 1.982(3) . ?
Fe2 N1D 1.990(3) . ?
Fe2 N1E 1.990(3) . ?
Cl1 O13 1.412(4) . ?
Cl1 O11 1.422(4) . ?
Cl1 O12 1.426(4) . ?
Cl1 O14 1.430(4) . ?
Cl2 O21A 1.338(3) . ?
Cl2 O23B 1.338(3) . ?
Cl2 O21B 1.339(3) . ?
Cl2 O23A 1.339(3) . ?
Cl2 O22A 1.339(3) . ?
Cl2 O22B 1.339(3) . ?
Cl2 O24B 1.340(3) . ?
Cl2 O24A 1.340(3) . ?
O1W H1W1 0.821(10) . ?
O1W H1W2 0.821(10) . ?
N1 C1B 1.416(6) . ?
N1 C1C 1.418(6) . ?
N1 C1A 1.429(6) . ?
N2 C1D 1.434(6) . ?
N2 C1E 1.434(6) . ?
N2 C1F 1.437(6) . ?
N1A C3A 1.291(6) . ?
N1A C2A 1.471(5) . ?
N2A N3A 1.335(5) . ?
N2A C4A 1.337(5) . ?
N3A C6A 1.340(6) . ?
N3A H3AB 0.8600 . ?
N1B C3B 1.264(6) . ?
N1B C2B 1.477(6) . ?
N2B N3B 1.330(5) . ?
N2B C4B 1.345(5) . ?
N3B C6B 1.349(6) . ?
N3B H3BB 0.8600 . ?
N1C C3C 1.278(5) . ?
N1C C2C 1.467(6) . ?
N2C N3C 1.338(5) . ?
N2C C4C 1.348(5) . ?
N3C C6C 1.357(6) . ?
N1D C3D 1.284(5) . ?
N1D C2D 1.460(5) . ?
N2D N3D 1.345(5) . ?
N2D C4D 1.355(5) . ?
N3D C6D 1.358(6) . ?
N1E C3E 1.277(5) . ?
N1E C2E 1.474(5) . ?
N2E N3E 1.340(5) . ?
N2E C4E 1.353(5) . ?
N3E C6E 1.347(6) . ?
N1F C3F 1.285(5) . ?
N1F C2F 1.458(5) . ?
N2F N3F 1.338(4) . ?
N2F C4F 1.350(5) . ?
N3F C6F 1.333(5) . ?
N3F H3FB 0.8600 . ?
C1A C2A 1.524(7) . ?
C1A H1AA 0.9700 . ?
C1A H1AB 0.9700 . ?
C2A H2AA 0.9700 . ?
C2A H2AB 0.9700 . ?
C3A C4A 1.438(6) . ?
C3A H3AA 0.9300 . ?
C4A C5A 1.393(6) . ?
C5A C6A 1.357(6) . ?
C5A H5AA 0.9300 . ?
C6A C7A 1.498(6) . ?
C7A H7AA 0.9600 . ?
C7A H7AB 0.9600 . ?
C7A H7AC 0.9600 . ?
C1B C2B 1.515(7) . ?
C1B H1BA 0.9700 . ?
C1B H1BB 0.9700 . ?
C2B H2BA 0.9700 . ?
C2B H2BB 0.9700 . ?
C3B C4B 1.425(6) . ?
C3B H3BA 0.9300 . ?
C4B C5B 1.381(6) . ?
C5B C6B 1.365(7) . ?
C5B H5BA 0.9300 . ?
C6B C7B 1.497(7) . ?
C7B H7BA 0.9600 . ?
C7B H7BB 0.9600 . ?
C7B H7BC 0.9600 . ?
C1C C2C 1.533(6) . ?
C1C H1CA 0.9700 . ?
C1C H1CB 0.9700 . ?
C2C H2CA 0.9700 . ?
C2C H2CB 0.9700 . ?
C3C C4C 1.434(6) . ?
C3C H3CA 0.9300 . ?
C4C C5C 1.390(6) . ?
C5C C6C 1.367(7) . ?
C5C H5CA 0.9300 . ?
C6C C7C 1.483(7) . ?
C7C H7CA 0.9600 . ?
C7C H7CB 0.9600 . ?
C7C H7CC 0.9600 . ?
C1D C2D 1.529(6) . ?
C1D H1DA 0.9700 . ?
C1D H1DB 0.9700 . ?
C2D H2DA 0.9700 . ?
C2D H2DB 0.9700 . ?
C3D C4D 1.415(6) . ?
C3D H3DA 0.9300 . ?
C4D C5D 1.390(6) . ?
C5D C6D 1.361(6) . ?
C5D H5DA 0.9300 . ?
C6D C7D 1.496(6) . ?
C7D H7DA 0.9600 . ?
C7D H7DB 0.9600 . ?
C7D H7DC 0.9600 . ?
C1E C2E 1.508(6) . ?
C1E H1EA 0.9700 . ?
C1E H1EB 0.9700 . ?
C2E H2EA 0.9700 . ?
C2E H2EB 0.9700 . ?
C3E C4E 1.419(6) . ?
C3E H3EA 0.9300 . ?
C4E C5E 1.391(6) . ?
C5E C6E 1.376(6) . ?
C5E H5EA 0.9300 . ?
C6E C7E 1.493(6) . ?
C7E H7EA 0.9600 . ?
C7E H7EB 0.9600 . ?
C7E H7EC 0.9600 . ?
C1F C2F 1.522(6) . ?
C1F H1FA 0.9700 . ?
C1F H1FB 0.9700 . ?
C2F H2FA 0.9700 . ?
C2F H2FB 0.9700 . ?
C3F C4F 1.432(6) . ?
C3F H3FA 0.9300 . ?
C4F C5F 1.383(6) . ?
C5F C6F 1.370(6) . ?
C5F H5FA 0.9300 . ?
C6F C7F 1.497(6) . ?
C7F H7FA 0.9600 . ?
C7F H7FB 0.9600 . ?
C7F H7FC 0.9600 . ?

loop_
_geom_hbond_atom_site_label_D
_geom_hbond_atom_site_label_H
_geom_hbond_atom_site_label_A
_geom_hbond_distance_DH
_geom_hbond_distance_HA
_geom_hbond_distance_DA
_geom_hbond_angle_DHA
_geom_hbond_site_symmetry_A
N3A H3AB N3D 0.86 2.01 2.835(5) 160.6 .
N3B H3BB N3E 0.86 1.87 2.713(5) 164.7 .
N3F H3FB N3C 0.86 1.99 2.788(5) 154.1 .
O1W H1W2 O21B 0.821(10) 2.13(13) 2.762(16) 134(17) 3_565
O1W H1W2 O23A 0.821(10) 2.65(11) 3.35(2) 143(16) 3_565
O1W H1W1 O23B 0.821(10) 2.22(15) 2.877(16) 137(19) 4_575
O1W H1W1 O24A 0.821(10) 2.58(18) 3.00(2) 114(16) 4_575

loop_
_geom_torsion_atom_site_label_1
_geom_torsion_atom_site_label_2
_geom_torsion_atom_site_label_3
_geom_torsion_atom_site_label_4
_geom_torsion
_geom_torsion_site_symmetry_1
_geom_torsion_site_symmetry_2
_geom_torsion_site_symmetry_3
_geom_torsion_site_symmetry_4
_geom_torsion_publ_flag
N2A Fe1 N1A C3A -1.0(3) . . . . ?
N2C Fe1 N1A C3A 33.5(12) . . . . ?
N2B Fe1 N1A C3A -98.2(3) . . . . ?
N1B Fe1 N1A C3A -176.3(3) . . . . ?
N1C Fe1 N1A C3A 87.2(3) . . . . ?
N2A Fe1 N1A C2A 176.9(4) . . . . ?
N2C Fe1 N1A C2A -148.6(9) . . . . ?
N2B Fe1 N1A C2A 79.7(4) . . . . ?
N1B Fe1 N1A C2A 1.6(4) . . . . ?
N1C Fe1 N1A C2A -94.9(4) . . . . ?
N2C Fe1 N2A N3A -4.5(4) . . . . ?
N2B Fe1 N2A N3A -100.8(4) . . . . ?
N1A Fe1 N2A N3A 170.9(4) . . . . ?
N1B Fe1 N2A N3A -138.0(13) . . . . ?
N1C Fe1 N2A N3A 74.6(4) . . . . ?
N2C Fe1 N2A C4A -170.4(3) . . . . ?
N2B Fe1 N2A C4A 93.3(3) . . . . ?
N1A Fe1 N2A C4A 5.0(3) . . . . ?
N1B Fe1 N2A C4A 56.0(15) . . . . ?
N1C Fe1 N2A C4A -91.3(3) . . . . ?
C4A N2A N3A C6A 0.0(5) . . . . ?
Fe1 N2A N3A C6A -166.7(3) . . . . ?
N2A Fe1 N1B C3B 37.5(16) . . . . ?
N2C Fe1 N1B C3B -96.3(4) . . . . ?
N2B Fe1 N1B C3B -0.4(3) . . . . ?
N1A Fe1 N1B C3B 87.8(4) . . . . ?
N1C Fe1 N1B C3B -175.3(3) . . . . ?
N2A Fe1 N1B C2B -141.3(13) . . . . ?
N2C Fe1 N1B C2B 85.0(4) . . . . ?
N2B Fe1 N1B C2B -179.1(4) . . . . ?
N1A Fe1 N1B C2B -90.9(4) . . . . ?
N1C Fe1 N1B C2B 5.9(4) . . . . ?
N2A Fe1 N2B N3B -8.0(4) . . . . ?
N2C Fe1 N2B N3B -103.0(4) . . . . ?
N1A Fe1 N2B N3B 70.9(4) . . . . ?
N1B Fe1 N2B N3B 168.3(4) . . . . ?
N1C Fe1 N2B N3B -152.4(9) . . . . ?
N2A Fe1 N2B C4B -172.5(3) . . . . ?
N2C Fe1 N2B C4B 92.5(3) . . . . ?
N1A Fe1 N2B C4B -93.7(3) . . . . ?
N1B Fe1 N2B C4B 3.8(3) . . . . ?
N1C Fe1 N2B C4B 43.1(11) . . . . ?
C4B N2B N3B C6B -0.4(5) . . . . ?
Fe1 N2B N3B C6B -165.7(3) . . . . ?
N2A Fe1 N1C C3C -95.2(3) . . . . ?
N2C Fe1 N1C C3C -0.8(3) . . . . ?
N2B Fe1 N1C C3C 49.4(11) . . . . ?
N1A Fe1 N1C C3C -174.1(3) . . . . ?
N1B Fe1 N1C C3C 88.0(3) . . . . ?
N2A Fe1 N1C C2C 83.7(3) . . . . ?
N2C Fe1 N1C C2C 178.1(3) . . . . ?
N2B Fe1 N1C C2C -131.6(10) . . . . ?
N1A Fe1 N1C C2C 4.8(3) . . . . ?
N1B Fe1 N1C C2C -93.0(3) . . . . ?
N2A Fe1 N2C N3C -104.6(4) . . . . ?
N2B Fe1 N2C N3C -7.2(4) . . . . ?
N1A Fe1 N2C N3C -138.6(9) . . . . ?
N1B Fe1 N2C N3C 71.0(4) . . . . ?
N1C Fe1 N2C N3C 166.7(4) . . . . ?
N2A Fe1 N2C C4C 94.4(3) . . . . ?
N2B Fe1 N2C C4C -168.1(3) . . . . ?
N1A Fe1 N2C C4C 60.4(11) . . . . ?
N1B Fe1 N2C C4C -89.9(3) . . . . ?
N1C Fe1 N2C C4C 5.7(3) . . . . ?
C4C N2C N3C C6C 0.1(5) . . . . ?
Fe1 N2C N3C C6C -161.7(3) . . . . ?
N2E Fe2 N1D C3D 69.0(16) . . . . ?
N2D Fe2 N1D C3D -1.2(3) . . . . ?
N2F Fe2 N1D C3D -96.5(3) . . . . ?
N1F Fe2 N1D C3D -176.5(3) . . . . ?
N1E Fe2 N1D C3D 86.6(3) . . . . ?
N2E Fe2 N1D C2D -111.2(15) . . . . ?
N2D Fe2 N1D C2D 178.5(3) . . . . ?
N2F Fe2 N1D C2D 83.2(3) . . . . ?
N1F Fe2 N1D C2D 3.2(3) . . . . ?
N1E Fe2 N1D C2D -93.6(3) . . . . ?
N2E Fe2 N2D N3D -1.8(4) . . . . ?
N2F Fe2 N2D N3D -99.7(4) . . . . ?
N1F Fe2 N2D N3D -139.9(11) . . . . ?
N1D Fe2 N2D N3D 173.1(4) . . . . ?
N1E Fe2 N2D N3D 77.8(4) . . . . ?
N2E Fe2 N2D C4D -172.1(3) . . . . ?
N2F Fe2 N2D C4D 90.0(3) . . . . ?
N1F Fe2 N2D C4D 49.8(14) . . . . ?
N1D Fe2 N2D C4D 2.9(3) . . . . ?
N1E Fe2 N2D C4D -92.5(3) . . . . ?
C4D N2D N3D C6D -0.8(4) . . . . ?
Fe2 N2D N3D C6D -171.4(3) . . . . ?
N2E Fe2 N1E C3E -1.1(3) . . . . ?
N2D Fe2 N1E C3E -99.2(3) . . . . ?
N2F Fe2 N1E C3E 47(2) . . . . ?
N1F Fe2 N1E C3E 84.8(3) . . . . ?
N1D Fe2 N1E C3E -179.4(3) . . . . ?
N2E Fe2 N1E C2E -178.9(4) . . . . ?
N2D Fe2 N1E C2E 83.0(3) . . . . ?
N2F Fe2 N1E C2E -131.1(18) . . . . ?
N1F Fe2 N1E C2E -93.1(3) . . . . ?
N1D Fe2 N1E C2E 2.7(4) . . . . ?
N2D Fe2 N2E N3E -106.6(4) . . . . ?
N2F Fe2 N2E N3E -10.6(4) . . . . ?
N1F Fe2 N2E N3E 69.1(4) . . . . ?
N1D Fe2 N2E N3E -176.0(14) . . . . ?
N1E Fe2 N2E N3E 166.2(4) . . . . ?
N2D Fe2 N2E C4E 91.7(3) . . . . ?
N2F Fe2 N2E C4E -172.3(3) . . . . ?
N1F Fe2 N2E C4E -92.6(3) . . . . ?
N1D Fe2 N2E C4E 22.2(17) . . . . ?
N1E Fe2 N2E C4E 4.4(3) . . . . ?
C4E N2E N3E C6E -1.0(5) . . . . ?
Fe2 N2E N3E C6E -163.7(3) . . . . ?
N2E Fe2 N1F C3F -100.5(3) . . . . ?
N2D Fe2 N1F C3F 38.0(14) . . . . ?
N2F Fe2 N1F C3F -2.7(3) . . . . ?
N1D Fe2 N1F C3F 84.3(3) . . . . ?
N1E Fe2 N1F C3F 180.0(3) . . . . ?
N2E Fe2 N1F C2F 78.9(3) . . . . ?
N2D Fe2 N1F C2F -142.6(12) . . . . ?
N2F Fe2 N1F C2F 176.7(3) . . . . ?
N1D Fe2 N1F C2F -96.3(3) . . . . ?
N1E Fe2 N1F C2F -0.6(3) . . . . ?
N2E Fe2 N2F N3F -102.7(4) . . . . ?
N2D Fe2 N2F N3F -4.2(4) . . . . ?
N1F Fe2 N2F N3F 171.6(4) . . . . ?
N1D Fe2 N2F N3F 76.0(4) . . . . ?
N1E Fe2 N2F N3F -150.0(17) . . . . ?
N2E Fe2 N2F C4F 91.8(3) . . . . ?
N2D Fe2 N2F C4F -169.7(3) . . . . ?
N1F Fe2 N2F C4F 6.1(3) . . . . ?
N1D Fe2 N2F C4F -89.5(3) . . . . ?
N1E Fe2 N2F C4F 45(2) . . . . ?
C4F N2F N3F C6F -0.2(5) . . . . ?
Fe2 N2F N3F C6F -166.5(3) . . . . ?
C1B N1 C1A C2A -78.9(6) . . . . ?
C1C N1 C1A C2A 119.9(5) . . . . ?
C3A N1A C2A C1A -101.5(5) . . . . ?
Fe1 N1A C2A C1A 80.7(5) . . . . ?
N1 C1A C2A N1A -54.1(6) . . . . ?
C2A N1A C3A C4A 179.1(4) . . . . ?
Fe1 N1A C3A C4A -2.8(5) . . . . ?
N3A N2A C4A C5A 0.2(5) . . . . ?
Fe1 N2A C4A C5A 170.3(3) . . . . ?
N3A N2A C4A C3A -178.0(4) . . . . ?
Fe1 N2A C4A C3A -7.8(5) . . . . ?
N1A C3A C4A N2A 7.1(6) . . . . ?
N1A C3A C4A C5A -170.4(5) . . . . ?
N2A C4A C5A C6A -0.3(5) . . . . ?
C3A C4A C5A C6A 177.3(5) . . . . ?
N2A N3A C6A C5A -0.2(5) . . . . ?
N2A N3A C6A C7A 179.4(4) . . . . ?
C4A C5A C6A N3A 0.2(5) . . . . ?
C4A C5A C6A C7A -179.3(5) . . . . ?
C1C N1 C1B C2B -77.1(6) . . . . ?
C1A N1 C1B C2B 121.6(5) . . . . ?
C3B N1B C2B C1B -99.2(5) . . . . ?
Fe1 N1B C2B C1B 79.5(5) . . . . ?
N1 C1B C2B N1B -56.3(6) . . . . ?
C2B N1B C3B C4B 175.9(4) . . . . ?
Fe1 N1B C3B C4B -2.9(5) . . . . ?
N3B N2B C4B C5B 0.6(5) . . . . ?
Fe1 N2B C4B C5B 169.8(3) . . . . ?
N3B N2B C4B C3B -175.5(4) . . . . ?
Fe1 N2B C4B C3B -6.3(5) . . . . ?
N1B C3B C4B N2B 6.2(6) . . . . ?
N1B C3B C4B C5B -168.6(5) . . . . ?
N2B C4B C5B C6B -0.6(5) . . . . ?
C3B C4B C5B C6B 174.2(5) . . . . ?
N2B N3B C6B C5B 0.0(5) . . . . ?
N2B N3B C6B C7B 178.9(4) . . . . ?
C4B C5B C6B N3B 0.4(5) . . . . ?
C4B C5B C6B C7B -178.4(5) . . . . ?
C1B N1 C1C C2C 119.0(5) . . . . ?
C1A N1 C1C C2C -79.8(6) . . . . ?
C3C N1C C2C C1C -103.8(5) . . . . ?
Fe1 N1C C2C C1C 77.3(5) . . . . ?
N1 C1C C2C N1C -52.8(6) . . . . ?
C2C N1C C3C C4C 176.9(4) . . . . ?
Fe1 N1C C3C C4C -4.0(5) . . . . ?
N3C N2C C4C C5C -0.1(5) . . . . ?
Fe1 N2C C4C C5C 166.3(3) . . . . ?
N3C N2C C4C C3C -175.9(3) . . . . ?
Fe1 N2C C4C C3C -9.5(5) . . . . ?
N1C C3C C4C N2C 9.0(6) . . . . ?
N1C C3C C4C C5C -165.3(5) . . . . ?
N2C C4C C5C C6C 0.1(5) . . . . ?
C3C C4C C5C C6C 174.6(5) . . . . ?
N2C N3C C6C C5C 0.0(5) . . . . ?
N2C N3C C6C C7C 179.0(4) . . . . ?
C4C C5C C6C N3C 0.0(5) . . . . ?
C4C C5C C6C C7C -178.9(5) . . . . ?
C1E N2 C1D C2D 112.6(5) . . . . ?
C1F N2 C1D C2D -77.6(5) . . . . ?
C3D N1D C2D C1D -101.0(5) . . . . ?
Fe2 N1D C2D C1D 79.3(4) . . . . ?
N2 C1D C2D N1D -51.5(6) . . . . ?
C2D N1D C3D C4D 179.6(4) . . . . ?
Fe2 N1D C3D C4D -0.6(5) . . . . ?
N3D N2D C4D C5D 1.0(4) . . . . ?
Fe2 N2D C4D C5D 173.9(3) . . . . ?
N3D N2D C4D C3D -176.9(3) . . . . ?
Fe2 N2D C4D C3D -4.0(4) . . . . ?
N1D C3D C4D N2D 3.0(5) . . . . ?
N1D C3D C4D C5D -174.0(5) . . . . ?
N2D C4D C5D C6D -0.8(5) . . . . ?
C3D C4D C5D C6D 176.3(5) . . . . ?
N2D N3D C6D C5D 0.3(5) . . . . ?
N2D N3D C6D C7D 179.0(4) . . . . ?
C4D C5D C6D N3D 0.3(5) . . . . ?
C4D C5D C6D C7D -178.2(5) . . . . ?
C1D N2 C1E C2E -74.8(5) . . . . ?
C1F N2 C1E C2E 115.4(5) . . . . ?
C3E N1E C2E C1E -95.5(5) . . . . ?
Fe2 N1E C2E C1E 82.2(4) . . . . ?
N2 C1E C2E N1E -54.7(5) . . . . ?
C2E N1E C3E C4E 175.6(4) . . . . ?
Fe2 N1E C3E C4E -2.4(5) . . . . ?
N3E N2E C4E C5E 1.1(5) . . . . ?
Fe2 N2E C4E C5E 167.6(3) . . . . ?
N3E N2E C4E C3E -173.4(4) . . . . ?
Fe2 N2E C4E C3E -6.9(5) . . . . ?
N1E C3E C4E N2E 6.1(6) . . . . ?
N1E C3E C4E C5E -166.3(5) . . . . ?
N2E C4E C5E C6E -0.6(5) . . . . ?
C3E C4E C5E C6E 171.9(5) . . . . ?
N2E N3E C6E C5E 0.7(5) . . . . ?
N2E N3E C6E C7E -179.8(4) . . . . ?
C4E C5E C6E N3E 0.0(5) . . . . ?
C4E C5E C6E C7E -179.5(5) . . . . ?
C1D N2 C1F C2F 113.9(5) . . . . ?
C1E N2 C1F C2F -76.4(6) . . . . ?
C3F N1F C2F C1F -97.5(5) . . . . ?
Fe2 N1F C2F C1F 83.1(5) . . . . ?
N2 C1F C2F N1F -53.5(6) . . . . ?
C2F N1F C3F C4F 179.6(4) . . . . ?
Fe2 N1F C3F C4F -0.9(5) . . . . ?
N3F N2F C4F C5F 0.1(5) . . . . ?
Fe2 N2F C4F C5F 169.6(3) . . . . ?
N3F N2F C4F C3F -177.7(3) . . . . ?
Fe2 N2F C4F C3F -8.2(5) . . . . ?
N1F C3F C4F N2F 6.0(6) . . . . ?
N1F C3F C4F C5F -170.9(5) . . . . ?
N2F C4F C5F C6F 0.1(5) . . . . ?
C3F C4F C5F C6F 177.1(5) . . . . ?
N2F N3F C6F C5F 0.3(5) . . . . ?
N2F N3F C6F C7F -179.7(4) . . . . ?
C4F C5F C6F N3F -0.2(5) . . . . ?
C4F C5F C6F C7F 179.7(5) . . . . ?
